data_7114754
loop_
_publ_author_name
'Woodman, Timothy J.'
'Bochmann, Manfred'
'Thornton-Pett, Mark'

_publ_section_title
;
 B(C6F5)3 as a C6F5 transfer reagent in zirconium chemistry: facile
 formation of the borole-bridged triple-decker complex
 [Zr2Cp&#x2033;2(C6F5)2{\m-\h5&#x2236;\h5-C4H4BCH2-\h3,\kF-CHCHCHB(C6F5)3}]
;
_journal_issue 4
_journal_name_full 'Chemical Communications'
_journal_page_first 329
_journal_paper_doi 10.1039/b009016f
_journal_year 2001
_chemical_formula_sum 'C68 H71 B2 F25 O2 Si4 Zr2'
_chemical_formula_weight 1711.67
_chemical_name_systematic
; 
? 
;
_space_group_IT_number 2
_symmetry_cell_setting triclinic
_symmetry_space_group_name_Hall '-P 1'
_symmetry_space_group_name_H-M 'P -1'
_atom_sites_solution_hydrogens geom
_atom_sites_solution_primary direct
_atom_sites_solution_secondary difmap
_audit_creation_method SHELXL-97
_cell_angle_alpha 96.858(2)
_cell_angle_beta 106.311(2)
_cell_angle_gamma 102.906(2)
_cell_formula_units_Z 2
_cell_length_a 13.2618(3)
_cell_length_b 13.6828(3)
_cell_length_c 22.1150(6)
_cell_measurement_temperature 150(2)
_cell_volume 3682.30(17)
_computing_cell_refinement 'DENZO-SMN (Otwinowski & Minor, 1996)'
_computing_data_collection 'COLLECT (Nonius, 1999)'
_computing_data_reduction 'DENZO-SMN (Otwinowski & Minor, 1996)'
_computing_molecular_graphics 'ORTEX (McArdle, 1995)'
_computing_publication_material 'WC (Thornton-Pett, 2000)'
_computing_structure_refinement 'SHELXL-97 (Sheldrick, 1997)'
_computing_structure_solution 'SHELXS-97 (Sheldrick, 1990)'
_diffrn_ambient_temperature 150(2)
_diffrn_detector_area_resol_mean 9.091
_diffrn_measured_fraction_theta_full 0.932
_diffrn_measured_fraction_theta_max 0.932
_diffrn_measurement_device_type 'Nonius KappaCCD area detector diffractometer'
_diffrn_measurement_method
;
Detector set at 30mm from sample with different 2theta offsets 
1 degree phi exposures for chi=0 degree settings
1 degree omega exposures for chi=90 degree settings
;
_diffrn_radiation_monochromator graphite
_diffrn_radiation_source 'fine-focus sealed tube'
_diffrn_radiation_type MoK\a
_diffrn_radiation_wavelength 0.71073
_diffrn_reflns_av_R_equivalents 0.0876
_diffrn_reflns_av_sigmaI/netI 0.0956
_diffrn_reflns_limit_h_max 15
_diffrn_reflns_limit_h_min -15
_diffrn_reflns_limit_k_max 16
_diffrn_reflns_limit_k_min -16
_diffrn_reflns_limit_l_max 26
_diffrn_reflns_limit_l_min -26
_diffrn_reflns_number 28520
_diffrn_reflns_theta_full 25.03
_diffrn_reflns_theta_max 25.03
_diffrn_reflns_theta_min 3.28
_exptl_absorpt_coefficient_mu 0.455
_exptl_absorpt_correction_T_max 0.9517
_exptl_absorpt_correction_T_min 0.8462
_exptl_absorpt_correction_type multi-scan
_exptl_absorpt_process_details
;
Using multiple and symmetry-related data measurements via the program SORTAV
See R.H. Blessing, Acta Cryst (1995), A51, 33-38 
;
_exptl_crystal_colour red
_exptl_crystal_density_diffrn 1.544
_exptl_crystal_density_method 'not measured'
_exptl_crystal_description prism
_exptl_crystal_F_000 1732
_exptl_crystal_size_max 0.38
_exptl_crystal_size_mid 0.13
_exptl_crystal_size_min 0.11
_refine_diff_density_max 0.818
_refine_diff_density_min -0.681
_refine_diff_density_rms 0.095
_refine_ls_extinction_method none
_refine_ls_goodness_of_fit_ref 1.115
_refine_ls_hydrogen_treatment mixed
_refine_ls_matrix_type full
_refine_ls_number_parameters 944
_refine_ls_number_reflns 12129
_refine_ls_number_restraints 0
_refine_ls_restrained_S_all 1.115
_refine_ls_R_factor_all 0.0974
_refine_ls_R_factor_gt 0.0599
_refine_ls_shift/su_max 0.000
_refine_ls_shift/su_mean 0.000
_refine_ls_structure_factor_coef Fsqd
_refine_ls_weighting_details 'calc w=1/[\s^2^(Fo^2^)+(0.0000P)^2^+11.3877P] where P=(Fo^2^+2Fc^2^)/3'
_refine_ls_weighting_scheme calc
_refine_ls_wR_factor_gt 0.1232
_refine_ls_wR_factor_ref 0.1450
_reflns_number_gt 8712
_reflns_number_total 12129
_reflns_threshold_expression >2sigma(I)
_cod_data_source_file b009016f.txt
_cod_data_source_block tjw901a
_cod_original_cell_volume 3682.30(15)
_cod_original_sg_symbol_H-M P-1
_cod_database_code 7114754

loop_
_symmetry_equiv_pos_as_xyz
'x, y, z'
'-x, -y, -z'

loop_
_atom_site_label
_atom_site_type_symbol
_atom_site_fract_x
_atom_site_fract_y
_atom_site_fract_z
_atom_site_U_iso_or_equiv
_atom_site_adp_type
_atom_site_occupancy
_atom_site_symmetry_multiplicity
_atom_site_calc_flag
_atom_site_refinement_flags
Zr1 Zr 0.26931(4) 0.11880(4) 0.30410(2) 0.02489(14) Uani 1 1 d .
Zr2 Zr 0.06323(4) -0.17302(4) 0.17990(2) 0.02498(14) Uani 1 1 d .
B1 B 0.1784(5) -0.0685(4) 0.2948(3) 0.0265(13) Uani 1 1 d .
C2 C 0.2433(4) -0.0581(4) 0.2457(2) 0.0243(11) Uani 1 1 d .
H2 H 0.3053 -0.0829 0.2473 0.029 Uiso 1 1 calc R
C3 C 0.1947(4) -0.0047(4) 0.1974(3) 0.0284(12) Uani 1 1 d .
H3 H 0.2199 0.0112 0.1626 0.034 Uiso 1 1 calc R
C4 C 0.1035(4) 0.0200(4) 0.2102(3) 0.0258(11) Uani 1 1 d .
H4 H 0.0584 0.0551 0.1852 0.031 Uiso 1 1 calc R
C5 C 0.0888(4) -0.0157(4) 0.2666(3) 0.0259(11) Uani 1 1 d .
H5 H 0.0324 -0.0080 0.2839 0.031 Uiso 1 1 calc R
C6 C 0.2223(4) -0.0801(4) 0.3663(3) 0.0281(12) Uani 1 1 d .
H6A H 0.1638 -0.1200 0.3803 0.034 Uiso 1 1 calc R
H6B H 0.2832 -0.1126 0.3733 0.034 Uiso 1 1 calc R
C7 C 0.2608(4) 0.0316(4) 0.4004(3) 0.0286(12) Uani 1 1 d .
H7 H 0.2097 0.0587 0.4147 0.034 Uiso 1 1 calc R
C8 C 0.3642(4) 0.0977(4) 0.4126(3) 0.0280(12) Uani 1 1 d .
H8 H 0.3886 0.1530 0.4482 0.034 Uiso 1 1 calc R
C9 C 0.4350(4) 0.0898(4) 0.3770(3) 0.0285(12) Uani 1 1 d .
H9 H 0.4092 0.0378 0.3395 0.034 Uiso 1 1 calc R
B10 B 0.5595(5) 0.1639(5) 0.3952(3) 0.0286(13) Uani 1 1 d .
C11 C 0.2175(5) 0.2661(4) 0.2602(3) 0.0301(12) Uani 1 1 d .
C12 C 0.1509(5) 0.2357(4) 0.2992(3) 0.0293(12) Uani 1 1 d .
H12 H 0.0743 0.2063 0.2828 0.035 Uiso 1 1 calc R
C13 C 0.2130(4) 0.2546(4) 0.3652(3) 0.0293(12) Uani 1 1 d .
C14 C 0.3234(5) 0.2985(4) 0.3674(3) 0.0296(12) Uani 1 1 d .
H14 H 0.3852 0.3182 0.4051 0.035 Uiso 1 1 calc R
C15 C 0.3260(4) 0.3077(4) 0.3049(3) 0.0283(12) Uani 1 1 d .
H15 H 0.3891 0.3368 0.2941 0.034 Uiso 1 1 calc R
Si11 Si 0.16621(13) 0.28955(12) 0.17609(8) 0.0333(4) Uani 1 1 d .
C16 C 0.0146(5) 0.2565(5) 0.1524(3) 0.0473(16) Uani 1 1 d .
H16A H -0.0151 0.2660 0.1083 0.071 Uiso 1 1 calc R
H16B H -0.0072 0.3012 0.1815 0.071 Uiso 1 1 calc R
H16C H -0.0137 0.1851 0.1550 0.071 Uiso 1 1 calc R
C17 C 0.2071(5) 0.2153(5) 0.1153(3) 0.0402(14) Uani 1 1 d .
H17A H 0.1911 0.2421 0.0755 0.060 Uiso 1 1 calc R
H17B H 0.1664 0.1432 0.1066 0.060 Uiso 1 1 calc R
H17C H 0.2855 0.2215 0.1317 0.060 Uiso 1 1 calc R
C18 C 0.2250(6) 0.4279(5) 0.1809(3) 0.0454(16) Uani 1 1 d .
H18A H 0.3047 0.4432 0.1938 0.068 Uiso 1 1 calc R
H18B H 0.2038 0.4679 0.2127 0.068 Uiso 1 1 calc R
H18C H 0.1974 0.4455 0.1388 0.068 Uiso 1 1 calc R
Si13 Si 0.15588(13) 0.25550(12) 0.43412(8) 0.0327(4) Uani 1 1 d .
C19 C 0.1105(6) 0.3736(5) 0.4408(3) 0.0446(15) Uani 1 1 d .
H19A H 0.0524 0.3710 0.4013 0.067 Uiso 1 1 calc R
H19B H 0.1722 0.4330 0.4472 0.067 Uiso 1 1 calc R
H19C H 0.0829 0.3793 0.4775 0.067 Uiso 1 1 calc R
C20 C 0.0342(5) 0.1451(5) 0.4154(3) 0.0416(15) Uani 1 1 d .
H20A H 0.0066 0.1450 0.4521 0.062 Uiso 1 1 calc R
H20B H 0.0544 0.0814 0.4068 0.062 Uiso 1 1 calc R
H20C H -0.0225 0.1506 0.3775 0.062 Uiso 1 1 calc R
C21 C 0.2621(5) 0.2571(5) 0.5102(3) 0.0388(14) Uani 1 1 d .
H21A H 0.3290 0.3098 0.5150 0.058 Uiso 1 1 calc R
H21B H 0.2774 0.1902 0.5090 0.058 Uiso 1 1 calc R
H21C H 0.2359 0.2722 0.5466 0.058 Uiso 1 1 calc R
C22 C 0.1856(4) -0.2447(4) 0.1292(3) 0.0292(12) Uani 1 1 d .
C23 C 0.1140(4) -0.3305(4) 0.1402(3) 0.0280(11) Uani 1 1 d .
H23 H 0.1366 -0.3728 0.1695 0.034 Uiso 1 1 calc R
C24 C 0.0032(4) -0.3443(4) 0.1010(3) 0.0273(11) Uani 1 1 d .
C25 C 0.0088(4) -0.2654(4) 0.0641(3) 0.0298(12) Uani 1 1 d .
H25 H -0.0513 -0.2557 0.0323 0.036 Uiso 1 1 calc R
C26 C 0.1164(4) -0.2048(4) 0.0818(3) 0.0299(12) Uani 1 1 d .
H26 H 0.1400 -0.1461 0.0651 0.036 Uiso 1 1 calc R
Si22 Si 0.33785(12) -0.22215(12) 0.14873(8) 0.0307(3) Uani 1 1 d .
C27 C 0.4003(5) -0.0901(4) 0.1399(3) 0.0360(13) Uani 1 1 d .
H27A H 0.4067 -0.0409 0.1778 0.054 Uiso 1 1 calc R
H27B H 0.3540 -0.0742 0.1014 0.054 Uiso 1 1 calc R
H27C H 0.4729 -0.0859 0.1361 0.054 Uiso 1 1 calc R
C28 C 0.4000(5) -0.2502(5) 0.2286(3) 0.0389(14) Uani 1 1 d .
H28A H 0.3685 -0.3219 0.2290 0.058 Uiso 1 1 calc R
H28B H 0.3855 -0.2061 0.2616 0.058 Uiso 1 1 calc R
H28C H 0.4790 -0.2373 0.2374 0.058 Uiso 1 1 calc R
C29 C 0.3542(5) -0.3167(5) 0.0863(3) 0.0424(15) Uani 1 1 d .
H29A H 0.4320 -0.3097 0.0932 0.064 Uiso 1 1 calc R
H29B H 0.3204 -0.3040 0.0436 0.064 Uiso 1 1 calc R
H29C H 0.3187 -0.3861 0.0893 0.064 Uiso 1 1 calc R
Si24 Si -0.11177(13) -0.46137(11) 0.08816(8) 0.0321(4) Uani 1 1 d .
C30 C -0.1222(6) -0.4926(5) 0.1662(3) 0.0513(17) Uani 1 1 d .
H30A H -0.1480 -0.4408 0.1875 0.077 Uiso 1 1 calc R
H30B H -0.0502 -0.4936 0.1937 0.077 Uiso 1 1 calc R
H30C H -0.1737 -0.5599 0.1586 0.077 Uiso 1 1 calc R
C31 C -0.0775(5) -0.5685(4) 0.0446(3) 0.0388(14) Uani 1 1 d .
H31A H -0.1260 -0.6337 0.0450 0.058 Uiso 1 1 calc R
H31B H -0.0016 -0.5675 0.0658 0.058 Uiso 1 1 calc R
H31C H -0.0869 -0.5604 0.0000 0.058 Uiso 1 1 calc R
C32 C -0.2400(5) -0.4443(5) 0.0355(4) 0.0468(16) Uani 1 1 d .
H32A H -0.2272 -0.4200 -0.0023 0.070 Uiso 1 1 calc R
H32B H -0.2644 -0.3940 0.0592 0.070 Uiso 1 1 calc R
H32C H -0.2963 -0.5098 0.0218 0.070 Uiso 1 1 calc R
C33 C -0.0952(4) -0.1344(4) 0.1183(3) 0.0296(12) Uani 1 1 d .
C34 C -0.0961(5) -0.0694(4) 0.0746(3) 0.0332(13) Uani 1 1 d .
C35 C -0.1904(5) -0.0581(4) 0.0319(3) 0.0375(14) Uani 1 1 d .
C36 C -0.2887(5) -0.1165(5) 0.0307(3) 0.0390(14) Uani 1 1 d .
C37 C -0.2932(5) -0.1819(5) 0.0727(3) 0.0394(14) Uani 1 1 d .
C38 C -0.1967(5) -0.1897(4) 0.1144(3) 0.0315(12) Uani 1 1 d .
F34 F -0.0003(3) -0.0131(3) 0.07028(16) 0.0391(8) Uani 1 1 d .
F35 F -0.1841(3) 0.0055(3) -0.00968(17) 0.0469(9) Uani 1 1 d .
F36 F -0.3811(3) -0.1095(3) -0.0116(2) 0.0569(10) Uani 1 1 d .
F37 F -0.3905(3) -0.2399(3) 0.0720(2) 0.0560(10) Uani 1 1 d .
F38 F -0.2068(3) -0.2624(3) 0.15146(16) 0.0429(8) Uani 1 1 d .
C39 C 0.0451(4) -0.2588(4) 0.2632(3) 0.0302(12) Uani 1 1 d .
C40 C -0.0373(5) -0.2487(4) 0.2882(3) 0.0331(13) Uani 1 1 d .
C41 C -0.0637(5) -0.2980(5) 0.3352(3) 0.0415(15) Uani 1 1 d .
C42 C -0.0001(6) -0.3610(5) 0.3610(3) 0.0441(16) Uani 1 1 d .
C43 C 0.0853(5) -0.3697(5) 0.3402(3) 0.0396(14) Uani 1 1 d .
C44 C 0.1062(5) -0.3198(4) 0.2930(3) 0.0354(13) Uani 1 1 d .
F40 F -0.0974(3) -0.1829(2) 0.26747(16) 0.0383(8) Uani 1 1 d .
F41 F -0.1461(3) -0.2869(3) 0.3559(2) 0.0561(10) Uani 1 1 d .
F42 F -0.0234(4) -0.4092(3) 0.4066(2) 0.0626(12) Uani 1 1 d .
F43 F 0.1494(3) -0.4289(3) 0.3663(2) 0.0581(11) Uani 1 1 d .
F44 F 0.1967(3) -0.3307(3) 0.27743(16) 0.0397(8) Uani 1 1 d .
C101 C 0.5861(4) 0.2152(4) 0.3355(3) 0.0280(12) Uani 1 1 d .
C102 C 0.5175(4) 0.1991(4) 0.2738(3) 0.0300(12) Uani 1 1 d .
C103 C 0.5444(5) 0.2361(4) 0.2230(3) 0.0319(12) Uani 1 1 d .
C104 C 0.6500(5) 0.2928(5) 0.2342(3) 0.0391(14) Uani 1 1 d .
C105 C 0.7230(5) 0.3124(5) 0.2944(3) 0.0373(14) Uani 1 1 d .
C106 C 0.6900(5) 0.2750(4) 0.3432(3) 0.0345(13) Uani 1 1 d .
F102 F 0.4086(2) 0.1407(2) 0.25625(14) 0.0278(6) Uani 1 1 d .
F103 F 0.4706(3) 0.2132(3) 0.16380(15) 0.0397(8) Uani 1 1 d .
F104 F 0.6790(3) 0.3278(3) 0.18515(17) 0.0450(9) Uani 1 1 d .
F105 F 0.8258(3) 0.3692(3) 0.30555(18) 0.0507(10) Uani 1 1 d .
F106 F 0.7679(3) 0.2971(3) 0.40159(16) 0.0429(8) Uani 1 1 d .
C111 C 0.6459(4) 0.0902(4) 0.4074(3) 0.0303(12) Uani 1 1 d .
C112 C 0.7397(5) 0.1067(4) 0.4594(3) 0.0329(13) Uani 1 1 d .
C113 C 0.8111(5) 0.0461(5) 0.4650(3) 0.0368(14) Uani 1 1 d .
C114 C 0.7917(5) -0.0355(4) 0.4167(3) 0.0364(14) Uani 1 1 d .
C115 C 0.7019(5) -0.0559(4) 0.3640(3) 0.0403(14) Uani 1 1 d .
C116 C 0.6319(5) 0.0063(4) 0.3602(3) 0.0343(13) Uani 1 1 d .
F112 F 0.7708(3) 0.1887(3) 0.50833(15) 0.0383(8) Uani 1 1 d .
F113 F 0.9006(3) 0.0675(3) 0.51733(17) 0.0462(9) Uani 1 1 d .
F114 F 0.8633(3) -0.0926(3) 0.4210(2) 0.0502(10) Uani 1 1 d .
F115 F 0.6821(3) -0.1337(3) 0.3148(2) 0.0523(10) Uani 1 1 d .
F116 F 0.5467(3) -0.0148(2) 0.30457(16) 0.0380(8) Uani 1 1 d .
C121 C 0.5806(4) 0.2483(4) 0.4598(3) 0.0325(12) Uani 1 1 d .
C122 C 0.5938(5) 0.3527(4) 0.4645(3) 0.0336(13) Uani 1 1 d .
C123 C 0.6031(5) 0.4196(4) 0.5186(3) 0.0402(14) Uani 1 1 d .
C124 C 0.5981(5) 0.3829(5) 0.5729(3) 0.0424(15) Uani 1 1 d .
C125 C 0.5839(5) 0.2797(5) 0.5725(3) 0.0387(14) Uani 1 1 d .
C126 C 0.5757(5) 0.2168(4) 0.5166(3) 0.0338(13) Uani 1 1 d .
F122 F 0.5961(3) 0.3967(2) 0.41201(17) 0.0403(8) Uani 1 1 d .
F123 F 0.6159(3) 0.5205(3) 0.5181(2) 0.0521(10) Uani 1 1 d .
F124 F 0.6078(3) 0.4476(3) 0.62675(19) 0.0577(10) Uani 1 1 d .
F125 F 0.5761(3) 0.2418(3) 0.62436(17) 0.0503(9) Uani 1 1 d .
F126 F 0.5617(3) 0.1159(2) 0.51924(16) 0.0361(7) Uani 1 1 d .
O1 O -0.2689(4) 0.1054(4) 0.1446(2) 0.0547(12) Uani 1 1 d .
C1S C -0.2872(6) 0.0457(6) 0.1908(4) 0.0522(17) Uani 1 1 d .
H1S1 H -0.3195 -0.0272 0.1701 0.063 Uiso 1 1 calc R
H1S2 H -0.3381 0.0686 0.2109 0.063 Uiso 1 1 calc R
C2S C -0.1789(7) 0.0599(8) 0.2405(4) 0.072(2) Uani 1 1 d .
H2S1 H -0.1277 0.0416 0.2196 0.108 Uiso 1 1 calc R
H2S2 H -0.1877 0.0159 0.2716 0.108 Uiso 1 1 calc R
H2S3 H -0.1503 0.1315 0.2629 0.108 Uiso 1 1 calc R
C3S C -0.3668(6) 0.0996(6) 0.0943(4) 0.0544(18) Uani 1 1 d .
H3S1 H -0.4195 0.1227 0.1127 0.065 Uiso 1 1 calc R
H3S2 H -0.4009 0.0282 0.0707 0.065 Uiso 1 1 calc R
C4S C -0.3377(7) 0.1664(7) 0.0502(4) 0.063(2) Uani 1 1 d .
H4S1 H -0.3063 0.2372 0.0737 0.095 Uiso 1 1 calc R
H4S2 H -0.4033 0.1621 0.0147 0.095 Uiso 1 1 calc R
H4S3 H -0.2842 0.1439 0.0332 0.095 Uiso 1 1 calc R
O2 O -0.4621(4) -0.5192(4) 0.1875(3) 0.0580(13) Uani 1 1 d .
C5S C -0.4452(7) -0.5058(6) 0.1285(4) 0.061(2) Uani 1 1 d .
H5S1 H -0.3675 -0.4988 0.1326 0.074 Uiso 1 1 calc R
H5S2 H -0.4631 -0.4426 0.1171 0.074 Uiso 1 1 calc R
C6S C -0.5147(7) -0.5946(7) 0.0776(4) 0.073(2) Uani 1 1 d .
H6S1 H -0.4951 -0.6568 0.0884 0.109 Uiso 1 1 calc R
H6S2 H -0.5038 -0.5843 0.0366 0.109 Uiso 1 1 calc R
H6S3 H -0.5915 -0.6017 0.0740 0.109 Uiso 1 1 calc R
C7S C -0.3908(7) -0.4394(6) 0.2390(4) 0.065(2) Uani 1 1 d .
H7SA H -0.3993 -0.3723 0.2292 0.078 Uiso 1 1 calc R
H7SB H -0.3141 -0.4400 0.2449 0.078 Uiso 1 1 calc R
C8S C -0.4183(8) -0.4553(7) 0.2986(4) 0.074(2) Uani 1 1 d .
H8S1 H -0.4942 -0.4546 0.2923 0.111 Uiso 1 1 calc R
H8S2 H -0.3700 -0.4004 0.3344 0.111 Uiso 1 1 calc R
H8S3 H -0.4086 -0.5213 0.3083 0.111 Uiso 1 1 calc R

loop_
_atom_site_aniso_label
_atom_site_aniso_U_11
_atom_site_aniso_U_22
_atom_site_aniso_U_33
_atom_site_aniso_U_23
_atom_site_aniso_U_13
_atom_site_aniso_U_12
Zr1 0.0226(3) 0.0222(3) 0.0274(3) 0.0044(2) 0.0056(2) 0.0045(2)
Zr2 0.0226(3) 0.0220(3) 0.0278(3) 0.0044(2) 0.0060(2) 0.0038(2)
B1 0.026(3) 0.019(3) 0.032(3) 0.000(2) 0.009(3) 0.004(2)
C2 0.021(3) 0.014(2) 0.029(3) -0.001(2) 0.002(2) 0.000(2)
C3 0.031(3) 0.022(3) 0.027(3) 0.004(2) 0.007(2) 0.000(2)
C4 0.022(3) 0.017(2) 0.031(3) 0.003(2) 0.001(2) 0.003(2)
C5 0.023(3) 0.021(2) 0.030(3) 0.002(2) 0.005(2) 0.002(2)
C6 0.025(3) 0.023(3) 0.031(3) 0.002(2) 0.007(2) 0.000(2)
C7 0.029(3) 0.024(3) 0.029(3) 0.002(2) 0.006(2) 0.005(2)
C8 0.030(3) 0.027(3) 0.024(3) 0.004(2) 0.003(2) 0.007(2)
C9 0.027(3) 0.029(3) 0.024(3) 0.007(2) 0.001(2) 0.006(2)
B10 0.027(3) 0.028(3) 0.030(3) 0.007(3) 0.008(3) 0.007(3)
C11 0.032(3) 0.022(3) 0.032(3) 0.003(2) 0.008(2) 0.003(2)
C12 0.031(3) 0.021(2) 0.035(3) 0.002(2) 0.011(2) 0.007(2)
C13 0.025(3) 0.026(3) 0.037(3) 0.004(2) 0.011(2) 0.007(2)
C14 0.031(3) 0.025(3) 0.029(3) 0.004(2) 0.004(2) 0.007(2)
C15 0.027(3) 0.017(2) 0.040(3) 0.003(2) 0.011(2) 0.004(2)
Si11 0.0364(9) 0.0271(8) 0.0344(9) 0.0097(7) 0.0072(7) 0.0080(7)
C16 0.041(4) 0.048(4) 0.054(4) 0.024(3) 0.007(3) 0.019(3)
C17 0.039(3) 0.045(3) 0.035(3) 0.012(3) 0.007(3) 0.012(3)
C18 0.051(4) 0.033(3) 0.047(4) 0.016(3) 0.009(3) 0.007(3)
Si13 0.0342(9) 0.0298(8) 0.0369(9) 0.0069(7) 0.0153(7) 0.0086(7)
C19 0.052(4) 0.040(3) 0.050(4) 0.008(3) 0.024(3) 0.018(3)
C20 0.036(3) 0.043(3) 0.048(4) 0.012(3) 0.017(3) 0.008(3)
C21 0.044(4) 0.033(3) 0.040(3) 0.006(3) 0.017(3) 0.008(3)
C22 0.025(3) 0.026(3) 0.034(3) 0.001(2) 0.010(2) 0.005(2)
C23 0.026(3) 0.026(3) 0.033(3) 0.005(2) 0.009(2) 0.010(2)
C24 0.026(3) 0.025(3) 0.027(3) 0.000(2) 0.006(2) 0.005(2)
C25 0.027(3) 0.028(3) 0.030(3) 0.006(2) 0.004(2) 0.004(2)
C26 0.031(3) 0.027(3) 0.031(3) 0.005(2) 0.012(2) 0.006(2)
Si22 0.0233(8) 0.0295(8) 0.0363(9) 0.0020(7) 0.0091(7) 0.0037(6)
C27 0.026(3) 0.039(3) 0.039(3) 0.006(3) 0.012(3) 0.000(2)
C28 0.030(3) 0.037(3) 0.049(4) 0.013(3) 0.011(3) 0.007(3)
C29 0.032(3) 0.045(3) 0.048(4) 0.003(3) 0.012(3) 0.011(3)
Si24 0.0269(8) 0.0253(7) 0.0381(9) 0.0018(7) 0.0080(7) 0.0002(6)
C30 0.053(4) 0.037(3) 0.055(4) 0.008(3) 0.019(4) -0.008(3)
C31 0.034(3) 0.028(3) 0.051(4) 0.005(3) 0.011(3) 0.006(3)
C32 0.031(3) 0.035(3) 0.063(5) -0.007(3) 0.007(3) 0.006(3)
C33 0.027(3) 0.026(3) 0.033(3) 0.005(2) 0.005(2) 0.005(2)
C34 0.028(3) 0.030(3) 0.038(3) 0.006(3) 0.010(3) 0.002(2)
C35 0.040(3) 0.034(3) 0.035(3) 0.011(3) 0.004(3) 0.010(3)
C36 0.032(3) 0.048(4) 0.033(3) 0.002(3) 0.000(3) 0.019(3)
C37 0.024(3) 0.043(3) 0.042(4) 0.000(3) 0.008(3) -0.001(3)
C38 0.030(3) 0.028(3) 0.033(3) 0.002(2) 0.007(3) 0.005(2)
F34 0.0333(18) 0.0430(19) 0.0380(19) 0.0125(15) 0.0109(15) 0.0024(15)
F35 0.052(2) 0.047(2) 0.041(2) 0.0190(17) 0.0067(17) 0.0168(17)
F36 0.033(2) 0.069(3) 0.059(3) 0.010(2) -0.0026(18) 0.0195(19)
F37 0.0267(19) 0.066(2) 0.065(3) 0.008(2) 0.0113(18) -0.0024(17)
F38 0.042(2) 0.0395(19) 0.0382(19) 0.0108(16) 0.0088(16) -0.0025(16)
C39 0.027(3) 0.025(3) 0.031(3) 0.000(2) 0.004(2) 0.002(2)
C40 0.036(3) 0.029(3) 0.033(3) 0.005(2) 0.008(3) 0.008(2)
C41 0.042(4) 0.039(3) 0.042(4) 0.002(3) 0.021(3) 0.003(3)
C42 0.052(4) 0.044(4) 0.038(4) 0.020(3) 0.020(3) 0.002(3)
C43 0.047(4) 0.034(3) 0.038(3) 0.015(3) 0.008(3) 0.013(3)
C44 0.033(3) 0.030(3) 0.038(3) 0.007(3) 0.005(3) 0.006(2)
F40 0.0360(18) 0.0346(17) 0.044(2) 0.0053(15) 0.0128(16) 0.0104(15)
F41 0.060(2) 0.060(2) 0.062(3) 0.016(2) 0.040(2) 0.014(2)
F42 0.081(3) 0.063(3) 0.060(3) 0.036(2) 0.037(2) 0.020(2)
F43 0.065(3) 0.057(2) 0.060(3) 0.034(2) 0.018(2) 0.023(2)
F44 0.0354(19) 0.0442(19) 0.040(2) 0.0117(16) 0.0087(16) 0.0129(16)
C101 0.024(3) 0.025(3) 0.031(3) 0.003(2) 0.006(2) 0.006(2)
C102 0.021(3) 0.028(3) 0.038(3) 0.010(2) 0.010(2) 0.000(2)
C103 0.030(3) 0.029(3) 0.033(3) 0.011(2) 0.006(3) 0.004(2)
C104 0.035(3) 0.046(3) 0.041(4) 0.017(3) 0.018(3) 0.007(3)
C105 0.022(3) 0.039(3) 0.045(4) 0.009(3) 0.010(3) -0.002(2)
C106 0.032(3) 0.034(3) 0.031(3) 0.004(2) 0.003(3) 0.007(3)
F102 0.0213(15) 0.0280(15) 0.0301(16) 0.0052(13) 0.0053(13) 0.0023(12)
F103 0.0359(18) 0.049(2) 0.0297(18) 0.0090(15) 0.0073(15) 0.0055(16)
F104 0.0397(19) 0.051(2) 0.046(2) 0.0194(17) 0.0184(17) 0.0055(16)
F105 0.0313(19) 0.056(2) 0.055(2) 0.0172(19) 0.0107(17) -0.0064(17)
F106 0.0284(18) 0.046(2) 0.040(2) 0.0112(16) -0.0012(15) -0.0034(15)
C111 0.024(3) 0.028(3) 0.035(3) 0.008(2) 0.007(2) 0.001(2)
C112 0.031(3) 0.032(3) 0.033(3) 0.008(3) 0.011(3) 0.002(2)
C113 0.025(3) 0.053(4) 0.034(3) 0.018(3) 0.008(3) 0.011(3)
C114 0.029(3) 0.036(3) 0.055(4) 0.021(3) 0.019(3) 0.018(3)
C115 0.037(3) 0.031(3) 0.052(4) 0.008(3) 0.015(3) 0.006(3)
C116 0.025(3) 0.032(3) 0.040(3) 0.006(3) 0.006(3) 0.002(2)
F112 0.0304(17) 0.0468(19) 0.0327(18) 0.0079(16) 0.0027(15) 0.0096(15)
F113 0.0297(18) 0.066(2) 0.047(2) 0.0245(19) 0.0095(17) 0.0164(17)
F114 0.0337(19) 0.047(2) 0.078(3) 0.022(2) 0.0180(19) 0.0208(17)
F115 0.038(2) 0.0386(19) 0.074(3) -0.0072(19) 0.0131(19) 0.0121(16)
F116 0.0316(18) 0.0380(18) 0.0381(19) -0.0016(15) 0.0038(15) 0.0108(15)
C121 0.025(3) 0.030(3) 0.037(3) 0.005(2) 0.004(2) 0.005(2)
C122 0.028(3) 0.033(3) 0.035(3) 0.000(3) 0.011(3) 0.000(2)
C123 0.035(3) 0.026(3) 0.048(4) -0.002(3) 0.005(3) 0.001(2)
C124 0.032(3) 0.045(4) 0.038(4) -0.011(3) 0.004(3) 0.004(3)
C125 0.030(3) 0.049(4) 0.030(3) 0.002(3) 0.006(3) 0.003(3)
C126 0.027(3) 0.033(3) 0.032(3) 0.003(2) -0.001(2) 0.004(2)
F122 0.044(2) 0.0270(16) 0.046(2) 0.0112(15) 0.0104(16) 0.0053(15)
F123 0.047(2) 0.0308(18) 0.069(3) -0.0013(18) 0.015(2) 0.0038(16)
F124 0.065(3) 0.054(2) 0.044(2) -0.0157(18) 0.015(2) 0.012(2)
F125 0.055(2) 0.065(2) 0.0296(19) 0.0070(18) 0.0111(17) 0.0159(19)
F126 0.0378(18) 0.0332(17) 0.0377(19) 0.0114(14) 0.0103(15) 0.0102(14)
O1 0.039(3) 0.068(3) 0.058(3) 0.019(3) 0.014(2) 0.016(2)
C1S 0.038(4) 0.056(4) 0.065(5) 0.012(4) 0.017(3) 0.017(3)
C2S 0.054(5) 0.099(7) 0.072(6) 0.035(5) 0.020(4) 0.028(5)
C3S 0.038(4) 0.071(5) 0.049(4) 0.003(4) 0.007(3) 0.016(3)
C4S 0.062(5) 0.088(6) 0.044(4) 0.012(4) 0.017(4) 0.029(4)
O2 0.048(3) 0.064(3) 0.067(3) 0.024(3) 0.022(3) 0.013(3)
C5S 0.060(5) 0.071(5) 0.072(5) 0.036(5) 0.031(4) 0.029(4)
C6S 0.054(5) 0.095(6) 0.060(5) 0.034(5) 0.005(4) 0.007(5)
C7S 0.059(5) 0.057(5) 0.088(6) 0.017(5) 0.038(5) 0.012(4)
C8S 0.068(6) 0.079(6) 0.067(6) 0.008(5) 0.022(5) 0.008(5)

loop_
_atom_type_symbol
_atom_type_description
_atom_type_scat_dispersion_real
_atom_type_scat_dispersion_imag
_atom_type_scat_source
C C 0.0033 0.0016 'International Tables Vol C Tables 4.2.6.8 and 6.1.1.4'
H H 0.0000 0.0000 'International Tables Vol C Tables 4.2.6.8 and 6.1.1.4'
B B 0.0013 0.0007 'International Tables Vol C Tables 4.2.6.8 and 6.1.1.4'
F F 0.0171 0.0103 'International Tables Vol C Tables 4.2.6.8 and 6.1.1.4'
Si Si 0.0817 0.0704 'International Tables Vol C Tables 4.2.6.8 and 6.1.1.4'
Zr Zr -2.9673 0.5597 'International Tables Vol C Tables 4.2.6.8 and 6.1.1.4'
O O 0.0106 0.0060 'International Tables Vol C Tables 4.2.6.8 and 6.1.1.4'

loop_
_geom_angle_atom_site_label_1
_geom_angle_atom_site_label_2
_geom_angle_atom_site_label_3
_geom_angle
F102 Zr1 C8 102.53(14)
F102 Zr1 C12 121.78(14)
C8 Zr1 C12 115.49(18)
F102 Zr1 C9 70.37(14)
C8 Zr1 C9 32.87(18)
C12 Zr1 C9 140.45(19)
F102 Zr1 C11 88.39(14)
C8 Zr1 C11 133.20(18)
C12 Zr1 C11 33.52(18)
C9 Zr1 C11 136.19(18)
F102 Zr1 C2 76.92(14)
C8 Zr1 C2 97.82(17)
C12 Zr1 C2 133.76(18)
C9 Zr1 C2 84.13(18)
C11 Zr1 C2 128.94(18)
F102 Zr1 C14 97.11(14)
C8 Zr1 C14 78.14(17)
C12 Zr1 C14 53.95(18)
C9 Zr1 C14 88.89(18)
C11 Zr1 C14 55.26(18)
C2 Zr1 C14 172.01(18)
F102 Zr1 C5 128.04(15)
C8 Zr1 C5 105.96(17)
C12 Zr1 C5 82.52(17)
C9 Zr1 C5 121.54(16)
C11 Zr1 C5 101.87(17)
C2 Zr1 C5 56.98(17)
C14 Zr1 C5 130.62(18)
F102 Zr1 C15 74.71(14)
C8 Zr1 C15 105.79(18)
C12 Zr1 C15 54.11(17)
C9 Zr1 C15 102.90(18)
C11 Zr1 C15 33.38(18)
C2 Zr1 C15 146.26(17)
C14 Zr1 C15 32.54(17)
C5 Zr1 C15 134.19(17)
F102 Zr1 C3 73.14(14)
C8 Zr1 C3 131.28(17)
C12 Zr1 C3 106.49(18)
C9 Zr1 C3 113.02(18)
C11 Zr1 C3 95.50(17)
C2 Zr1 C3 33.46(16)
C14 Zr1 C3 149.98(17)
C5 Zr1 C3 55.36(17)
C15 Zr1 C3 118.71(17)
F102 Zr1 C4 101.99(14)
C8 Zr1 C4 137.43(16)
C12 Zr1 C4 78.72(18)
C9 Zr1 C4 139.02(17)
C11 Zr1 C4 81.55(17)
C2 Zr1 C4 55.29(16)
C14 Zr1 C4 131.99(17)
C5 Zr1 C4 33.06(17)
C15 Zr1 C4 113.98(17)
C3 Zr1 C4 32.54(17)
F102 Zr1 B1 111.68(16)
C8 Zr1 B1 80.94(19)
C12 Zr1 B1 116.33(18)
C9 Zr1 B1 86.87(18)
C11 Zr1 B1 136.94(19)
C2 Zr1 B1 36.16(18)
C14 Zr1 B1 147.44(19)
C5 Zr1 B1 35.69(18)
C15 Zr1 B1 169.87(19)
C3 Zr1 B1 58.25(18)
C4 Zr1 B1 57.75(18)
C39 Zr2 C33 116.37(19)
C39 Zr2 C3 123.12(18)
C33 Zr2 C3 98.36(18)
C39 Zr2 C2 93.06(17)
C33 Zr2 C2 130.12(17)
C3 Zr2 C2 34.08(16)
C39 Zr2 C26 136.53(19)
C33 Zr2 C26 89.90(19)
C3 Zr2 C26 82.52(18)
C2 Zr2 C26 94.86(18)
C39 Zr2 C22 107.71(18)
C33 Zr2 C22 122.31(19)
C3 Zr2 C22 86.19(18)
C2 Zr2 C22 79.57(18)
C26 Zr2 C22 33.36(18)
C39 Zr2 C23 82.66(18)
C33 Zr2 C23 120.13(19)
C3 Zr2 C23 118.03(18)
C2 Zr2 C23 101.91(17)
C26 Zr2 C23 53.88(17)
C22 Zr2 C23 32.90(16)
C39 Zr2 C4 114.14(18)
C33 Zr2 C4 75.31(17)
C3 Zr2 C4 32.83(17)
C2 Zr2 C4 55.55(16)
C26 Zr2 C4 105.44(17)
C22 Zr2 C4 118.21(17)
C23 Zr2 C4 150.74(17)
C39 Zr2 C25 122.56(18)
C33 Zr2 C25 70.65(19)
C3 Zr2 C25 110.50(17)
C2 Zr2 C25 127.13(17)
C26 Zr2 C25 32.30(17)
C22 Zr2 C25 54.49(18)
C23 Zr2 C25 53.27(18)
C4 Zr2 C25 122.15(17)
C39 Zr2 C24 90.37(18)
C33 Zr2 C24 88.13(18)
C3 Zr2 C24 136.66(18)
C2 Zr2 C24 133.49(17)
C26 Zr2 C24 54.54(17)
C22 Zr2 C24 55.41(17)
C23 Zr2 C24 32.80(17)
C4 Zr2 C24 154.59(17)
C25 Zr2 C24 32.55(16)
C39 Zr2 C5 81.71(17)
C33 Zr2 C5 87.42(18)
C3 Zr2 C5 55.08(17)
C2 Zr2 C5 56.38(17)
C26 Zr2 C5 136.50(17)
C22 Zr2 C5 135.65(17)
C23 Zr2 C5 152.26(17)
C4 Zr2 C5 32.49(16)
C25 Zr2 C5 152.44(16)
C24 Zr2 C5 168.06(16)
C39 Zr2 B1 65.47(18)
C33 Zr2 B1 121.91(19)
C3 Zr2 B1 57.95(18)
C2 Zr2 B1 35.71(18)
C26 Zr2 B1 130.43(18)
C22 Zr2 B1 109.05(18)
C23 Zr2 B1 117.64(18)
C4 Zr2 B1 56.70(17)
C25 Zr2 B1 162.34(18)
C24 Zr2 B1 147.10(17)
C5 Zr2 B1 34.62(17)
C5 B1 C2 100.8(4)
C5 B1 C6 126.6(5)
C2 B1 C6 127.2(5)
C5 B1 Zr1 71.7(3)
C2 B1 Zr1 70.9(3)
C6 B1 Zr1 100.4(3)
C5 B1 Zr2 72.3(3)
C2 B1 Zr2 67.4(3)
C6 B1 Zr2 142.3(4)
Zr1 B1 Zr2 117.1(2)
C3 C2 B1 109.7(4)
C3 C2 Zr2 72.9(3)
B1 C2 Zr2 76.9(3)
C3 C2 Zr1 74.2(3)
B1 C2 Zr1 72.9(3)
Zr2 C2 Zr1 123.6(2)
C4 C3 C2 109.2(4)
C4 C3 Zr2 76.3(3)
C2 C3 Zr2 73.1(3)
C4 C3 Zr1 73.9(3)
C2 C3 Zr1 72.4(3)
Zr2 C3 Zr1 122.7(2)
C3 C4 C5 110.5(4)
C3 C4 Zr1 73.6(3)
C5 C4 Zr1 73.1(3)
C3 C4 Zr2 70.9(3)
C5 C4 Zr2 75.9(3)
Zr1 C4 Zr2 119.7(2)
C4 C5 B1 109.9(5)
C4 C5 Zr1 73.9(3)
B1 C5 Zr1 72.6(3)
C4 C5 Zr2 71.6(3)
B1 C5 Zr2 73.1(3)
Zr1 C5 Zr2 118.0(2)
C7 C6 B1 100.7(4)
C8 C7 C6 126.1(5)
C8 C7 Zr1 69.2(3)
C6 C7 Zr1 99.7(3)
C9 C8 C7 125.8(5)
C9 C8 Zr1 74.2(3)
C7 C8 Zr1 78.7(3)
C8 C9 B10 124.8(5)
C8 C9 Zr1 72.9(3)
B10 C9 Zr1 125.3(3)
C121 B10 C9 107.2(4)
C121 B10 C101 113.6(4)
C9 B10 C101 114.4(4)
C121 B10 C111 112.1(5)
C9 B10 C111 108.1(4)
C101 B10 C111 101.4(4)
C12 C11 C15 104.7(5)
C12 C11 Si11 125.3(4)
C15 C11 Si11 126.7(4)
C12 C11 Zr1 72.6(3)
C15 C11 Zr1 74.6(3)
Si11 C11 Zr1 133.3(3)
C13 C12 C11 112.0(5)
C13 C12 Zr1 76.0(3)
C11 C12 Zr1 73.9(3)
C12 C13 C14 104.7(5)
C12 C13 Si13 125.6(4)
C14 C13 Si13 127.7(4)
C12 C13 Zr1 71.0(3)
C14 C13 Zr1 72.9(3)
Si13 C13 Zr1 132.6(3)
C15 C14 C13 109.5(5)
C15 C14 Zr1 73.9(3)
C13 C14 Zr1 74.1(3)
C14 C15 C11 109.0(5)
C14 C15 Zr1 73.6(3)
C11 C15 Zr1 72.0(3)
C18 Si11 C17 108.6(3)
C18 Si11 C16 111.2(3)
C17 Si11 C16 109.3(3)
C18 Si11 C11 105.8(3)
C17 Si11 C11 114.7(3)
C16 Si11 C11 107.2(3)
C19 Si13 C20 107.8(3)
C19 Si13 C21 109.8(3)
C20 Si13 C21 111.9(3)
C19 Si13 C13 106.2(3)
C20 Si13 C13 110.1(3)
C21 Si13 C13 110.8(3)
C23 C22 C26 104.9(4)
C23 C22 Si22 125.1(4)
C26 C22 Si22 126.4(4)
C23 C22 Zr2 74.1(3)
C26 C22 Zr2 72.0(3)
Si22 C22 Zr2 135.0(3)
C22 C23 C24 110.9(5)
C22 C23 Zr2 73.0(3)
C24 C23 Zr2 74.9(3)
C25 C24 C23 104.8(4)
C25 C24 Si24 128.7(4)
C23 C24 Si24 124.7(4)
C25 C24 Zr2 72.9(3)
C23 C24 Zr2 72.3(3)
Si24 C24 Zr2 131.0(3)
C26 C25 C24 109.7(5)
C26 C25 Zr2 71.5(3)
C24 C25 Zr2 74.6(3)
C25 C26 C22 109.6(4)
C25 C26 Zr2 76.2(3)
C22 C26 Zr2 74.6(3)
C28 Si22 C29 108.3(3)
C28 Si22 C27 113.3(3)
C29 Si22 C27 109.0(3)
C28 Si22 C22 111.5(3)
C29 Si22 C22 104.5(3)
C27 Si22 C22 109.8(3)
C32 Si24 C30 113.2(3)
C32 Si24 C31 107.9(3)
C30 Si24 C31 108.6(3)
C32 Si24 C24 109.7(3)
C30 Si24 C24 111.0(3)
C31 Si24 C24 106.3(3)
C38 C33 C34 113.4(5)
C38 C33 Zr2 121.1(4)
C34 C33 Zr2 124.5(4)
F34 C34 C33 120.2(5)
F34 C34 C35 115.4(5)
C33 C34 C35 124.3(5)
F35 C35 C36 120.6(5)
F35 C35 C34 120.6(5)
C36 C35 C34 118.7(5)
F36 C36 C35 120.0(5)
F36 C36 C37 120.3(6)
C35 C36 C37 119.7(5)
F37 C37 C36 120.1(5)
F37 C37 C38 120.8(5)
C36 C37 C38 119.1(5)
C33 C38 F38 119.2(5)
C33 C38 C37 124.7(5)
F38 C38 C37 116.0(5)
C40 C39 C44 112.9(5)
C40 C39 Zr2 117.4(4)
C44 C39 Zr2 129.6(4)
F40 C40 C39 119.1(5)
F40 C40 C41 115.5(5)
C39 C40 C41 125.4(5)
F41 C41 C40 122.3(6)
F41 C41 C42 119.9(5)
C40 C41 C42 117.8(5)
F42 C42 C43 121.8(6)
F42 C42 C41 119.1(6)
C43 C42 C41 119.1(5)
C42 C43 F43 119.6(5)
C42 C43 C44 120.2(5)
F43 C43 C44 120.3(6)
F44 C44 C43 115.3(5)
F44 C44 C39 120.2(5)
C43 C44 C39 124.5(6)
C102 C101 C106 112.3(5)
C102 C101 B10 127.0(5)
C106 C101 B10 120.5(5)
C101 C102 C103 126.0(5)
C101 C102 F102 121.0(4)
C103 C102 F102 112.9(5)
F103 C103 C104 121.0(5)
F103 C103 C102 120.8(5)
C104 C103 C102 118.1(5)
F104 C104 C105 121.4(5)
F104 C104 C103 119.3(5)
C105 C104 C103 119.4(5)
F105 C105 C104 119.4(5)
F105 C105 C106 121.1(5)
C104 C105 C106 119.6(5)
F106 C106 C105 115.9(5)
F106 C106 C101 119.5(5)
C105 C106 C101 124.6(5)
C102 F102 Zr1 136.2(3)
C112 C111 C116 112.7(5)
C112 C111 B10 126.9(5)
C116 C111 B10 120.1(5)
F112 C112 C113 114.4(5)
F112 C112 C111 121.3(5)
C113 C112 C111 124.2(6)
F113 C113 C114 119.9(5)
F113 C113 C112 120.4(6)
C114 C113 C112 119.8(5)
F114 C114 C115 120.6(6)
F114 C114 C113 120.0(6)
C115 C114 C113 119.4(5)
F115 C115 C114 121.0(6)
F115 C115 C116 119.9(6)
C114 C115 C116 119.1(6)
F116 C116 C115 116.3(6)
F116 C116 C111 119.0(5)
C115 C116 C111 124.7(6)
C122 C121 C126 112.2(5)
C122 C121 B10 127.2(5)
C126 C121 B10 120.3(5)
F122 C122 C123 114.6(5)
F122 C122 C121 120.1(5)
C123 C122 C121 125.2(5)
F123 C123 C124 120.3(6)
F123 C123 C122 120.5(6)
C124 C123 C122 119.2(5)
F124 C124 C123 120.1(6)
F124 C124 C125 120.3(6)
C123 C124 C125 119.6(6)
F125 C125 C124 120.7(6)
F125 C125 C126 121.0(6)
C124 C125 C126 118.3(5)
F126 C126 C125 115.5(5)
F126 C126 C121 119.0(5)
C125 C126 C121 125.5(5)
C1S O1 C3S 113.1(5)
O1 C1S C2S 107.3(6)
O1 C3S C4S 108.0(6)
C5S O2 C7S 111.8(6)
O2 C5S C6S 109.8(6)
O2 C7S C8S 108.6(6)

loop_
_geom_bond_atom_site_label_1
_geom_bond_atom_site_label_2
_geom_bond_distance
Zr1 F102 2.355(3)
Zr1 C8 2.460(5)
Zr1 C12 2.470(5)
Zr1 C9 2.477(5)
Zr1 C11 2.488(5)
Zr1 C2 2.505(5)
Zr1 C14 2.519(5)
Zr1 C5 2.522(5)
Zr1 C15 2.522(5)
Zr1 C3 2.529(5)
Zr1 C4 2.532(5)
Zr1 B1 2.534(6)
Zr2 C39 2.338(5)
Zr2 C33 2.368(5)
Zr2 C3 2.471(5)
Zr2 C2 2.474(5)
Zr2 C26 2.482(5)
Zr2 C22 2.515(5)
Zr2 C23 2.529(5)
Zr2 C4 2.541(5)
Zr2 C25 2.542(6)
Zr2 C24 2.565(5)
Zr2 C5 2.597(5)
Zr2 B1 2.609(6)
B1 C5 1.549(8)
B1 C2 1.564(8)
B1 C6 1.566(8)
C2 C3 1.449(7)
C3 C4 1.418(8)
C4 C5 1.438(7)
C6 C7 1.525(7)
C7 C8 1.398(7)
C8 C9 1.397(8)
C9 B10 1.642(8)
B10 C121 1.640(9)
B10 C101 1.652(8)
B10 C111 1.675(8)
C11 C12 1.430(8)
C11 C15 1.439(8)
C11 Si11 1.886(6)
C12 C13 1.420(8)
C13 C14 1.439(7)
C13 Si13 1.883(6)
C14 C15 1.413(8)
Si11 C18 1.857(6)
Si11 C17 1.862(7)
Si11 C16 1.862(7)
Si13 C19 1.849(6)
Si13 C20 1.855(6)
Si13 C21 1.860(7)
C22 C23 1.429(7)
C22 C26 1.434(8)
C22 Si22 1.886(5)
C23 C24 1.439(8)
C24 C25 1.432(7)
C24 Si24 1.878(5)
C25 C26 1.399(7)
Si22 C28 1.852(6)
Si22 C29 1.869(7)
Si22 C27 1.870(6)
Si24 C32 1.853(7)
Si24 C30 1.862(7)
Si24 C31 1.868(6)
C33 C38 1.363(7)
C33 C34 1.390(7)
C34 F34 1.365(6)
C34 C35 1.392(8)
C35 F35 1.345(6)
C35 C36 1.360(8)
C36 F36 1.347(7)
C36 C37 1.370(8)
C37 F37 1.349(6)
C37 C38 1.386(8)
C38 F38 1.369(6)
C39 C40 1.382(8)
C39 C44 1.385(8)
C40 F40 1.368(6)
C40 C41 1.386(8)
C41 F41 1.329(7)
C41 C42 1.397(9)
C42 F42 1.338(6)
C42 C43 1.359(9)
C43 F43 1.362(7)
C43 C44 1.374(8)
C44 F44 1.371(7)
C101 C102 1.371(8)
C101 C106 1.389(8)
C102 C103 1.387(7)
C102 F102 1.404(6)
C103 F103 1.348(6)
C103 C104 1.377(8)
C104 F104 1.354(6)
C104 C105 1.361(9)
C105 F105 1.348(6)
C105 C106 1.384(8)
C106 F106 1.358(7)
C111 C112 1.389(8)
C111 C116 1.398(8)
C112 F112 1.362(7)
C112 C113 1.382(8)
C113 F113 1.351(7)
C113 C114 1.373(9)
C114 F114 1.349(6)
C114 C115 1.360(9)
C115 F115 1.350(7)
C115 C116 1.386(8)
C116 F116 1.364(7)
C121 C122 1.388(8)
C121 C126 1.391(8)
C122 F122 1.374(6)
C122 C123 1.376(9)
C123 F123 1.354(7)
C123 C124 1.368(9)
C124 F124 1.352(7)
C124 C125 1.381(9)
C125 F125 1.335(7)
C125 C126 1.381(9)
C126 F126 1.362(6)
O1 C1S 1.421(8)
O1 C3S 1.432(8)
C1S C2S 1.499(11)
C3S C4S 1.484(10)
O2 C5S 1.410(9)
O2 C7S 1.421(10)
C5S C6S 1.478(12)
C7S C8S 1.491(11)
